data_4301451
loop_
_publ_author_name
'Margaret-Jane Crawford'
'Konstantin Karaghiosoff'
'Thomas M. Klap\"otke'
'Franz A. Martin'

_publ_contact_author_address
;
Department Chemie
Ludwig-Maximilians Universit\"at
Butenandtstra\&se 5-13 (Haus D)
D-81377 M\"unchen
Bundesrepublik Deutschland
;
_publ_contact_author_email tmk@cup.uni-muenchen.de
_publ_contact_author_fax +49-89-2180-77491
_publ_contact_author_name 'Thomas M. Klapo\"tke'
_publ_contact_author_phone +49-89-2180-77492
_publ_section_title
;
Synthesis and Characterization of 4,5-Dicyano-2H-1,2,3-triazole and Its
Sodium, Ammonium, and Guanidinium Salts
;
_journal_name_full 'Inorganic Chemistry'
_journal_page_first 1731
_journal_page_last 1743
_journal_paper_doi 10.1021/ic801793p
_journal_volume 48
_journal_year 2009
_chemical_formula_moiety 'C4 H N5'
_chemical_formula_sum 'C4 H N5'
_chemical_formula_weight 119.08
_chemical_melting_point 148.8
_chemical_name_common 4,5-Dicyano-2H-1,2,3triazole
_chemical_name_systematic 4,5-Dicyano-2H-1,2,3triazole?
_space_group_IT_number 14
_symmetry_cell_setting monoclinic
_symmetry_Int_Tables_number 14
_symmetry_space_group_name_Hall '-P 2ybc'
_symmetry_space_group_name_H-M 'P 1 21/c 1'
_atom_sites_solution_hydrogens geom
_atom_sites_solution_primary direct
_atom_sites_solution_secondary difmap
_audit_author_name 'Franz A. Martin'
_audit_creation_method SHELXL-97
_cell_angle_alpha 90.00
_cell_angle_beta 94.214(8)
_cell_angle_gamma 90.00
_cell_formula_units_Z 4
_cell_length_a 6.0162(6)
_cell_length_b 11.2171(10)
_cell_length_c 7.5625(7)
_cell_measurement_reflns_used 1498
_cell_measurement_temperature 200(2)
_cell_measurement_theta_max 30.1
_cell_measurement_theta_min 4.5
_cell_volume 508.97(8)
_computing_cell_refinement
;
CrysAlis RED, Oxford Diffraction Ltd.,
Version 1.171.27p5 beta (release 01-04-2005 CrysAlis171 .NET)
(compiled Apr  1 2005,17:53:34)
;
_computing_data_collection
;
CrysAlis CCD, Oxford Diffraction Ltd.,
Version 1.171.27p5 beta (release 01-04-2005 CrysAlis171 .NET)
(compiled Apr  1 2005,17:53:34)
;
_computing_data_reduction
;
CrysAlis RED, Oxford Diffraction Ltd.,
Version 1.171.27p5 beta (release 01-04-2005 CrysAlis171 .NET)
(compiled Apr  1 2005,17:53:34)
;
_computing_molecular_graphics
;
 ORTEP (M. N. Burnett, C. K. Johnson, ORTEP-III: Oak Ridge Thermal Ellipsoid
 Plot Program for Crystal Structure Illustrations, Oak Ridge National
 Laboratory Report ORNL-6895, 1996). Windows version (L. J. Farrugia, Univ.
 Glasgow) used --- SCHAKAL (E. Keller, University of  Freiburg (Breisgau),
 Germany, 1995)'
;
_computing_publication_material
;PLATON (A. L. Spek, Acta Crystallogr, Sect. A, 1990, 46, C34, 1995 version).
 --- T.B.Cohen, Pure Appl. Chem. 1996,68,2339-2359 (atomic masses).
;
_computing_structure_refinement 'SHELXL-97 (Sheldrick, 1997)'
_computing_structure_solution 'SHELXS-97 (Sheldrick, 1997)'
_diffrn_ambient_temperature 200(2)
_diffrn_detector_area_resol_mean 15.9809
_diffrn_measured_fraction_theta_full 0.997
_diffrn_measured_fraction_theta_max 0.997
_diffrn_measurement_device 'CCD camera on \k-goniostat'
_diffrn_measurement_device_type KappaCCD
_diffrn_measurement_method omega-scan
_diffrn_radiation_monochromator graphite
_diffrn_radiation_source 'Spellman generator'
_diffrn_radiation_type 'Mo K\a'
_diffrn_radiation_wavelength 0.71073
_diffrn_reflns_av_R_equivalents 0.0223
_diffrn_reflns_av_sigmaI/netI 0.0189
_diffrn_reflns_limit_h_max 8
_diffrn_reflns_limit_h_min -8
_diffrn_reflns_limit_k_max 15
_diffrn_reflns_limit_k_min -15
_diffrn_reflns_limit_l_max 10
_diffrn_reflns_limit_l_min -10
_diffrn_reflns_number 6740
_diffrn_reflns_theta_full 30.06
_diffrn_reflns_theta_max 30.06
_diffrn_reflns_theta_min 4.53
_exptl_absorpt_coefficient_mu 0.114
_exptl_absorpt_correction_type none
_exptl_crystal_colour colorless
_exptl_crystal_density_diffrn 1.554
_exptl_crystal_density_method 'not measured'
_exptl_crystal_description cubes
_exptl_crystal_F_000 240
_exptl_crystal_size_max 0.06
_exptl_crystal_size_mid 0.055
_exptl_crystal_size_min 0.05
_refine_diff_density_max 0.248
_refine_diff_density_min -0.261
_refine_diff_density_rms 0.055
_refine_ls_extinction_method none
_refine_ls_goodness_of_fit_ref 1.191
_refine_ls_hydrogen_treatment mixed
_refine_ls_matrix_type full
_refine_ls_number_parameters 86
_refine_ls_number_reflns 1498
_refine_ls_number_restraints 0
_refine_ls_restrained_S_all 1.191
_refine_ls_R_factor_all 0.0481
_refine_ls_R_factor_gt 0.0393
_refine_ls_shift/su_max 0.000
_refine_ls_shift/su_mean 0.000
_refine_ls_structure_factor_coef Fsqd
_refine_ls_weighting_details 'calc w=1/[\s^2^(Fo^2^)+(0.0711P)^2^+0.0000P] where P=(Fo^2^+2Fc^2^)/3'
_refine_ls_weighting_scheme calc
_refine_ls_wR_factor_gt 0.1140
_refine_ls_wR_factor_ref 0.1191
_reflns_number_gt 1239
_reflns_number_total 1498
_reflns_threshold_expression >2sigma(I)
_cod_data_source_file ic801793p_si_001_1.cif
_cod_data_source_block mjc001
_cod_database_code 4301451

loop_
_symmetry_equiv_pos_as_xyz
'x, y, z'
'-x, y+1/2, -z+1/2'
'-x, -y, -z'
'x, -y-1/2, z-1/2'

loop_
_atom_site_label
_atom_site_type_symbol
_atom_site_fract_x
_atom_site_fract_y
_atom_site_fract_z
_atom_site_U_iso_or_equiv
_atom_site_adp_type
_atom_site_occupancy
_atom_site_symmetry_multiplicity
_atom_site_calc_flag
_atom_site_refinement_flags
_atom_site_disorder_assembly
_atom_site_disorder_group
N1 N 0.57882(14) 0.35570(8) 0.49326(11) 0.0262(2) Uani 1 1 d . . .
N2 N 0.77101(14) 0.41283(8) 0.50476(12) 0.0249(2) Uani 1 1 d . . .
N3 N 0.85265(14) 0.44424(8) 0.35434(10) 0.0241(2) Uani 1 1 d . . .
N5 N 0.75077(17) 0.42917(9) -0.10124(12) 0.0345(3) Uani 1 1 d . . .
N4 N 0.16400(16) 0.24822(9) 0.19525(15) 0.0414(3) Uani 1 1 d . . .
C1 C 0.52858(16) 0.34850(9) 0.31789(12) 0.0224(2) Uani 1 1 d . . .
C2 C 0.69989(16) 0.40337(8) 0.23165(13) 0.0220(2) Uani 1 1 d . . .
C3 C 0.32644(16) 0.29235(9) 0.24888(13) 0.0277(3) Uani 1 1 d . . .
C4 C 0.72867(18) 0.41785(9) 0.04694(14) 0.0256(2) Uani 1 1 d . . .
H1 H 0.848(3) 0.4334(14) 0.6204(18) 0.050(4) Uiso 1 1 d . . .

loop_
_atom_site_aniso_label
_atom_site_aniso_U_11
_atom_site_aniso_U_22
_atom_site_aniso_U_33
_atom_site_aniso_U_23
_atom_site_aniso_U_13
_atom_site_aniso_U_12
N1 0.0251(4) 0.0313(5) 0.0222(5) 0.0006(3) 0.0025(3) -0.0041(3)
N2 0.0245(4) 0.0326(5) 0.0175(4) -0.0006(3) 0.0009(3) -0.0032(3)
N3 0.0252(4) 0.0297(4) 0.0174(4) 0.0004(3) 0.0020(3) -0.0022(3)
N5 0.0376(5) 0.0442(6) 0.0217(5) 0.0005(4) 0.0027(4) -0.0036(4)
N4 0.0266(5) 0.0496(6) 0.0479(6) -0.0148(5) 0.0021(4) -0.0047(4)
C1 0.0221(4) 0.0252(5) 0.0200(5) -0.0005(3) 0.0019(3) 0.0012(4)
C2 0.0222(5) 0.0253(5) 0.0184(5) -0.0002(3) 0.0010(4) 0.0005(3)
C3 0.0238(5) 0.0318(5) 0.0279(5) -0.0050(4) 0.0042(4) -0.0004(4)
C4 0.0248(5) 0.0306(5) 0.0211(5) 0.0000(4) -0.0001(4) -0.0029(4)

loop_
_atom_type_symbol
_atom_type_description
_atom_type_scat_dispersion_real
_atom_type_scat_dispersion_imag
_atom_type_scat_source
C C 0.0030 0.0020 'International Tables Vol C Tables 4.2.6.8 and 6.1.1.4'
H H 0.0000 0.0000 'International Tables Vol C Tables 4.2.6.8 and 6.1.1.4'
N N 0.0060 0.0030 'International Tables Vol C Tables 4.2.6.8 and 6.1.1.4'

loop_
_geom_angle_atom_site_label_1
_geom_angle_atom_site_label_2
_geom_angle_atom_site_label_3
_geom_angle
_geom_angle_site_symmetry_1
_geom_angle_site_symmetry_3
_geom_angle_publ_flag
N2 N1 C1 103.13(8) . . ?
N1 N2 N3 116.93(8) . . ?
N1 N2 H1 121.7(9) . . ?
N3 N2 H1 121.4(9) . . ?
N2 N3 C2 103.07(8) . . ?
N1 C1 C2 108.28(9) . . ?
N1 C1 C3 120.67(8) . . ?
C2 C1 C3 131.04(9) . . ?
N3 C2 C1 108.59(9) . . ?
N3 C2 C4 120.82(8) . . ?
C1 C2 C4 130.58(9) . . ?
N4 C3 C1 179.23(11) . . ?
N5 C4 C2 179.67(12) . . ?

loop_
_geom_bond_atom_site_label_1
_geom_bond_atom_site_label_2
_geom_bond_distance
_geom_bond_site_symmetry_2
_geom_bond_publ_flag
N1 N2 1.3193(12) . ?
N1 C1 1.3409(12) . ?
N2 N3 1.3196(12) . ?
N2 H1 0.987(15) . ?
N3 C2 1.3380(13) . ?
N5 C4 1.1452(13) . ?
N4 C3 1.1429(14) . ?
C1 C2 1.4019(14) . ?
C1 C3 1.4334(13) . ?
C2 C4 1.4294(13) . ?

loop_
_geom_hbond_atom_site_label_D
_geom_hbond_atom_site_label_H
_geom_hbond_atom_site_label_A
_geom_hbond_distance_DH
_geom_hbond_distance_HA
_geom_hbond_distance_DA
_geom_hbond_angle_DHA
_geom_hbond_site_symmetry_A
N2 H1 N5 0.987(15) 2.227(14) 2.9967(13) 133.9(12) 1_556
N2 H1 N3 0.987(15) 2.261(16) 2.9116(12) 122.5(11) 3_766

loop_
_geom_torsion_atom_site_label_1
_geom_torsion_atom_site_label_2
_geom_torsion_atom_site_label_3
_geom_torsion_atom_site_label_4
_geom_torsion
_geom_torsion_site_symmetry_1
_geom_torsion_site_symmetry_2
_geom_torsion_site_symmetry_3
_geom_torsion_site_symmetry_4
_geom_torsion_publ_flag
C1 N1 N2 N3 0.08(11) . . . . ?
N1 N2 N3 C2 -0.29(12) . . . . ?
N2 N1 C1 C2 0.16(10) . . . . ?
N2 N1 C1 C3 -179.37(9) . . . . ?
N2 N3 C2 C1 0.36(11) . . . . ?
N2 N3 C2 C4 -178.89(9) . . . . ?
N1 C1 C2 N3 -0.35(11) . . . . ?
C3 C1 C2 N3 179.12(10) . . . . ?
N1 C1 C2 C4 178.81(9) . . . . ?
C3 C1 C2 C4 -1.72(18) . . . . ?
N1 C1 C3 N4 44(10) . . . . ?
C2 C1 C3 N4 -136(10) . . . . ?
N3 C2 C4 N5 180(100) . . . . ?
C1 C2 C4 N5 1(24) . . . . ?

loop_
_cod_related_entry_id
_cod_related_entry_database
_cod_related_entry_code
1 ChemSpider 94447
